data_1513229
loop_
_publ_author_name
'Zheng, Heng'
'Chen, Qiong'
'Zhang, Mengke'
'Lai, Yongji'
'Lei, Liang'
'Shu, Penghua'
'Zhang, Jinwen'
'Xue, Yongbo'
'Luo, Zengwei'
'Li, Yan'
'Yao, Guangmin'
'Zhang, Yonghui'

_publ_section_title
;
 Cytotoxic ent-Kaurane Diterpenoids from Salvia cavaleriei.
;
_journal_issue 12
_journal_name_full 'Journal of natural products'
_journal_page_first 2253
_journal_page_last 2262
_journal_paper_doi 10.1021/np400600c
_journal_volume 76
_journal_year 2013
_chemical_absolute_configuration ad
_chemical_formula_sum 'C24 H36 O7'
_chemical_formula_weight 436.53
_chemical_name_systematic
; 
 ? 
;
_space_group_IT_number 4
_symmetry_cell_setting monoclinic
_symmetry_space_group_name_Hall 'P 2yb'
_symmetry_space_group_name_H-M 'P 1 21 1'
_atom_sites_solution_hydrogens geom
_atom_sites_solution_primary direct
_atom_sites_solution_secondary difmap
_audit_creation_method SHELXL-97
_cell_angle_alpha 90.00
_cell_angle_beta 98.0820(10)
_cell_angle_gamma 90.00
_cell_formula_units_Z 4
_cell_length_a 12.0609(2)
_cell_length_b 6.82630(10)
_cell_length_c 29.7481(5)
_cell_measurement_reflns_used 9873
_cell_measurement_temperature 298(2)
_cell_measurement_theta_max 69.66
_cell_measurement_theta_min 3.70
_cell_volume 2424.87(7)
_computing_cell_refinement 'Bruker SAINT'
_computing_data_collection 'Bruker APEX2'
_computing_data_reduction 'Bruker SAINT'
_computing_molecular_graphics 'Bruker SHELXTL'
_computing_publication_material 'Bruker SHELXTL'
_computing_structure_refinement 'SHELXL-97 (Sheldrick, 1997)'
_computing_structure_solution 'SHELXS-97 (Sheldrick, 1990)'
_diffrn_ambient_temperature 298(2)
_diffrn_measured_fraction_theta_full 0.975
_diffrn_measured_fraction_theta_max 0.975
_diffrn_measurement_device_type 'Bruker APEX-II CCD'
_diffrn_measurement_method '\f and \w scans'
_diffrn_radiation_monochromator graphite
_diffrn_radiation_source 'fine-focus sealed tube'
_diffrn_radiation_type CuK\a
_diffrn_radiation_wavelength 1.54178
_diffrn_reflns_av_R_equivalents 0.0230
_diffrn_reflns_av_sigmaI/netI 0.0259
_diffrn_reflns_limit_h_max 13
_diffrn_reflns_limit_h_min -13
_diffrn_reflns_limit_k_max 6
_diffrn_reflns_limit_k_min -7
_diffrn_reflns_limit_l_max 31
_diffrn_reflns_limit_l_min -33
_diffrn_reflns_number 18261
_diffrn_reflns_theta_full 59.99
_diffrn_reflns_theta_max 59.99
_diffrn_reflns_theta_min 3.70
_diffrn_standards_number 0
_exptl_absorpt_coefficient_mu 0.711
_exptl_absorpt_correction_T_max 0.8709
_exptl_absorpt_correction_T_min 0.8368
_exptl_absorpt_correction_type none
_exptl_crystal_density_diffrn 1.196
_exptl_crystal_density_method 'not measured'
_exptl_crystal_F_000 944
_exptl_crystal_size_max 0.26
_exptl_crystal_size_mid 0.20
_exptl_crystal_size_min 0.20
_refine_diff_density_max 0.272
_refine_diff_density_min -0.154
_refine_diff_density_rms 0.035
_refine_ls_abs_structure_details 'Flack H D (1983), Acta Cryst. A39, 876-881'
_refine_ls_abs_structure_Flack -0.03(15)
_refine_ls_extinction_method none
_refine_ls_goodness_of_fit_ref 1.032
_refine_ls_hydrogen_treatment mixed
_refine_ls_matrix_type full
_refine_ls_number_parameters 639
_refine_ls_number_reflns 6586
_refine_ls_number_restraints 25
_refine_ls_restrained_S_all 1.050
_refine_ls_R_factor_all 0.0373
_refine_ls_R_factor_gt 0.0370
_refine_ls_shift/su_max 0.000
_refine_ls_shift/su_mean 0.000
_refine_ls_structure_factor_coef Fsqd
_refine_ls_weighting_details 'calc w=1/[\s^2^(Fo^2^)+(0.0658P)^2^+0.4114P] where P=(Fo^2^+2Fc^2^)/3'
_refine_ls_weighting_scheme calc
_refine_ls_wR_factor_gt 0.1032
_refine_ls_wR_factor_ref 0.1037
_reflns_number_gt 6502
_reflns_number_total 6586
_reflns_threshold_expression >2sigma(I)
_cod_data_source_file np400600c_si_008.cif
_cod_data_source_block e:\120906b\work\cu_120906b_0m
_cod_depositor_comments
;
The following automatic conversions were performed:

'_symmetry_cell_setting' value 'Monoclinic' changed to 'monoclinic'
according to /home/saulius/struct/CIF-dictionaries/cif_core.dic
dictionary named 'cif_core.dic' version 2.4.2 from 2011-04-26.

Automatic conversion script
Id: cif_fix_values 1891 2012-01-12 08:04:46Z andrius 
;
_cod_original_sg_symbol_H-M P2(1)
_cod_database_code 1513229

loop_
_symmetry_equiv_pos_as_xyz
'x, y, z'
'-x, y+1/2, -z'

loop_
_atom_site_label
_atom_site_type_symbol
_atom_site_fract_x
_atom_site_fract_y
_atom_site_fract_z
_atom_site_U_iso_or_equiv
_atom_site_adp_type
_atom_site_occupancy
_atom_site_symmetry_multiplicity
_atom_site_calc_flag
_atom_site_refinement_flags
_atom_site_disorder_assembly
_atom_site_disorder_group
C1 C 0.48311(17) 0.3596(4) 0.41027(8) 0.0529(6) Uani 1 1 d . . .
H1A H 0.4540 0.2280 0.4125 0.063 Uiso 1 1 calc R . .
H1B H 0.4558 0.4389 0.4334 0.063 Uiso 1 1 calc R . .
C2 C 0.4388(2) 0.4433(4) 0.36373(9) 0.0635(7) Uani 1 1 d . . .
H2A H 0.3576 0.4428 0.3597 0.076 Uiso 1 1 calc R . .
H2B H 0.4635 0.5780 0.3621 0.076 Uiso 1 1 calc R . .
C3 C 0.4794(2) 0.3255(4) 0.32604(8) 0.0623(7) Uani 1 1 d . . .
H3 H 0.4524 0.3873 0.2968 0.075 Uiso 1 1 calc R . .
C4 C 0.60662(19) 0.3031(4) 0.33074(7) 0.0594(6) Uani 1 1 d . . .
C5 C 0.65309(17) 0.2349(4) 0.37999(7) 0.0438(5) Uani 1 1 d . . .
H5 H 0.6235 0.1023 0.3825 0.053 Uiso 1 1 calc R . .
C6 C 0.78029(17) 0.2120(4) 0.38880(7) 0.0466(5) Uani 1 1 d . . .
H6A H 0.8060 0.1490 0.3629 0.056 Uiso 1 1 calc R . .
H6B H 0.8151 0.3401 0.3926 0.056 Uiso 1 1 calc R . .
C7 C 0.81446(15) 0.0909(3) 0.43079(7) 0.0413(5) Uani 1 1 d . . .
H7 H 0.7804 -0.0389 0.4255 0.050 Uiso 1 1 calc R . .
C8 C 0.77571(15) 0.1746(3) 0.47368(6) 0.0362(4) Uani 1 1 d . . .
C9 C 0.64777(15) 0.2265(3) 0.46388(7) 0.0371(4) Uani 1 1 d . . .
H9 H 0.6089 0.1008 0.4583 0.044 Uiso 1 1 calc R . .
C10 C 0.61197(15) 0.3527(3) 0.41948(7) 0.0412(5) Uani 1 1 d . . .
C11 C 0.60322(16) 0.3153(3) 0.50526(7) 0.0422(5) Uani 1 1 d . . .
C12 C 0.68271(18) 0.4260(4) 0.54002(7) 0.0485(5) Uani 1 1 d . . .
H12A H 0.6550 0.4219 0.5691 0.058 Uiso 1 1 calc R . .
H12B H 0.6855 0.5620 0.5308 0.058 Uiso 1 1 calc R . .
C13 C 0.80076(17) 0.3394(4) 0.54530(7) 0.0480(5) Uani 1 1 d . . .
H13 H 0.8514 0.4120 0.5680 0.058 Uiso 1 1 calc R . .
C14 C 0.84332(15) 0.3417(3) 0.49937(7) 0.0423(5) Uani 1 1 d . . .
H14 H 0.8294 0.4679 0.4839 0.051 Uiso 1 1 calc R . .
C15 C 0.78901(15) 0.0194(3) 0.51165(7) 0.0414(5) Uani 1 1 d . . .
C16 C 0.79862(18) 0.1218(4) 0.55756(7) 0.0494(5) Uani 1 1 d . B .
H16 H 0.7301 0.0958 0.5708 0.059 Uiso 1 1 calc R . .
C17 C 0.8975(2) 0.0431(5) 0.58971(8) 0.0713(8) Uani 1 1 d D . .
H17A H 0.9038 -0.0972 0.5856 0.086 Uiso 0.54 1 calc PR A 1
H17B H 0.9661 0.1040 0.5831 0.086 Uiso 0.54 1 calc PR A 1
H17C H 0.8865 -0.0936 0.5968 0.086 Uiso 0.46 1 d PR A 2
H17D H 0.9665 0.0560 0.5767 0.086 Uiso 0.46 1 d PR A 2
C18 C 0.6356(2) 0.1483(6) 0.29685(8) 0.0791(9) Uani 1 1 d . . .
H18A H 0.6185 0.0203 0.3074 0.119 Uiso 1 1 calc R . .
H18B H 0.7139 0.1558 0.2943 0.119 Uiso 1 1 calc R . .
H18C H 0.5924 0.1719 0.2677 0.119 Uiso 1 1 calc R . .
C19 C 0.6557(2) 0.4979(5) 0.31707(9) 0.0759(8) Uani 1 1 d . . .
H19A H 0.6307 0.5229 0.2855 0.114 Uiso 1 1 calc R . .
H19B H 0.7360 0.4908 0.3221 0.114 Uiso 1 1 calc R . .
H19C H 0.6312 0.6020 0.3350 0.114 Uiso 1 1 calc R . .
C20 C 0.65632(18) 0.5627(3) 0.42491(8) 0.0511(5) Uani 1 1 d . . .
H20A H 0.6168 0.6439 0.4016 0.077 Uiso 1 1 calc R . .
H20B H 0.7348 0.5639 0.4223 0.077 Uiso 1 1 calc R . .
H20C H 0.6452 0.6121 0.4542 0.077 Uiso 1 1 calc R . .
C21 C 0.2909(3) -0.1054(6) 0.30853(13) 0.0963(11) Uani 1 1 d . . .
H21A H 0.2286 -0.1316 0.2855 0.144 Uiso 1 1 calc R . .
H21B H 0.2682 -0.1218 0.3380 0.144 Uiso 1 1 calc R . .
H21C H 0.3507 -0.1949 0.3053 0.144 Uiso 1 1 calc R . .
C22 C 0.3302(2) 0.0990(5) 0.30370(9) 0.0733(8) Uani 1 1 d . . .
O7' O 0.8995(10) 0.1635(14) 0.6297(2) 0.096(3) Uani 0.46 1 d PD B 2
C23' C 0.9919(10) 0.1028(18) 0.6637(3) 0.120(5) Uani 0.46 1 d PD B 2
H23C H 1.0510 0.0426 0.6495 0.144 Uiso 0.46 1 calc PR B 2
H23D H 0.9666 0.0102 0.6848 0.144 Uiso 0.46 1 calc PR B 2
C24' C 1.0320(14) 0.287(2) 0.6874(6) 0.213(7) Uani 0.46 1 d PD B 2
H24D H 1.0201 0.3953 0.6666 0.319 Uiso 0.46 1 calc PR B 2
H24E H 1.1104 0.2763 0.6985 0.319 Uiso 0.46 1 calc PR B 2
H24F H 0.9913 0.3097 0.7125 0.319 Uiso 0.46 1 calc PR B 2
C23 C 0.9657(12) -0.029(2) 0.6668(4) 0.170(6) Uani 0.54 1 d PD B 1
H23A H 0.9446 -0.1664 0.6675 0.204 Uiso 0.54 1 calc PR B 1
H23B H 1.0397 -0.0201 0.6578 0.204 Uiso 0.54 1 calc PR B 1
C24 C 0.9634(12) 0.062(2) 0.7110(4) 0.213(7) Uani 0.54 1 d PD B 1
H24A H 0.9902 0.1942 0.7102 0.319 Uiso 0.54 1 calc PR B 1
H24B H 1.0105 -0.0105 0.7338 0.319 Uiso 0.54 1 calc PR B 1
H24C H 0.8880 0.0626 0.7179 0.319 Uiso 0.54 1 calc PR B 1
O7 O 0.8822(8) 0.0836(12) 0.63510(19) 0.081(2) Uani 0.54 1 d PD B 1
C1A C 0.54323(18) 0.5559(4) 0.08770(8) 0.0518(5) Uani 1 1 d . . .
H1A1 H 0.5091 0.6846 0.0841 0.062 Uiso 1 1 calc R . .
H1A2 H 0.5034 0.4706 0.0648 0.062 Uiso 1 1 calc R . .
C2A C 0.5307(2) 0.4768(4) 0.13455(9) 0.0617(6) Uani 1 1 d . . .
H2A1 H 0.5609 0.3450 0.1377 0.074 Uiso 1 1 calc R . .
H2A2 H 0.4519 0.4705 0.1378 0.074 Uiso 1 1 calc R . .
C3A C 0.5917(2) 0.6063(4) 0.17193(8) 0.0588(6) Uani 1 1 d . . .
H3A H 0.5843 0.5480 0.2015 0.071 Uiso 1 1 calc R . .
C4A C 0.7161(2) 0.6364(4) 0.16877(7) 0.0544(6) Uani 1 1 d . . .
C5A C 0.73059(17) 0.6958(3) 0.11897(7) 0.0435(5) Uani 1 1 d . . .
H5A H 0.6975 0.8269 0.1149 0.052 Uiso 1 1 calc R . .
C6A C 0.85223(17) 0.7222(4) 0.11133(7) 0.0458(5) Uani 1 1 d . . .
H6A1 H 0.8932 0.7907 0.1370 0.055 Uiso 1 1 calc R . .
H6A2 H 0.8866 0.5947 0.1092 0.055 Uiso 1 1 calc R . .
C7A C 0.85953(15) 0.8362(3) 0.06859(7) 0.0405(4) Uani 1 1 d . . .
H7A H 0.8290 0.9671 0.0726 0.049 Uiso 1 1 calc R . .
C8A C 0.79319(15) 0.7472(3) 0.02564(6) 0.0359(4) Uani 1 1 d . . .
C9A C 0.67164(15) 0.6926(3) 0.03504(6) 0.0378(4) Uani 1 1 d . . .
H9A H 0.6354 0.8179 0.0398 0.045 Uiso 1 1 calc R . .
C10A C 0.66630(15) 0.5708(3) 0.07993(7) 0.0403(4) Uani 1 1 d . . .
C11A C 0.60011(16) 0.6002(3) -0.00638(7) 0.0418(5) Uani 1 1 d . . .
C12A C 0.65729(17) 0.4890(4) -0.04014(7) 0.0485(5) Uani 1 1 d . . .
H12C H 0.6101 0.4899 -0.0694 0.058 Uiso 1 1 calc R . .
H12D H 0.6674 0.3539 -0.0303 0.058 Uiso 1 1 calc R . .
C13A C 0.77177(17) 0.5778(3) -0.04539(7) 0.0460(5) Uani 1 1 d . . .
H13A H 0.8078 0.5044 -0.0677 0.055 Uiso 1 1 calc R . .
C14A C 0.84458(15) 0.5786(3) 0.00088(7) 0.0406(4) Uani 1 1 d . . .
H14A H 0.8415 0.4533 0.0168 0.049 Uiso 1 1 calc R . .
C15A C 0.78040(15) 0.8985(3) -0.01284(7) 0.0410(5) Uani 1 1 d . . .
C16A C 0.75986(17) 0.7945(4) -0.05835(7) 0.0485(5) Uani 1 1 d . D .
H16A H 0.6821 0.8183 -0.0718 0.058 Uiso 1 1 calc R . .
C17A C 0.8364(2) 0.8718(5) -0.09102(8) 0.0679(7) Uani 1 1 d D . .
H17G H 0.8151 1.0048 -0.0999 0.081 Uiso 0.38 1 calc PR C 2
H17H H 0.9132 0.8738 -0.0760 0.081 Uiso 0.38 1 calc PR C 2
H17E H 0.8447 1.0128 -0.0881 0.081 Uiso 0.62 1 d PR C 1
H17F H 0.9099 0.8118 -0.0849 0.081 Uiso 0.62 1 d PR C 1
C18A C 0.7604(3) 0.8053(6) 0.20096(9) 0.0820(9) Uani 1 1 d . . .
H18D H 0.7370 0.7851 0.2301 0.123 Uiso 1 1 calc R . .
H18E H 0.7310 0.9276 0.1885 0.123 Uiso 1 1 calc R . .
H18F H 0.8407 0.8083 0.2042 0.123 Uiso 1 1 calc R . .
C19A C 0.7789(2) 0.4496(5) 0.18538(9) 0.0747(8) Uani 1 1 d . . .
H19D H 0.8561 0.4614 0.1812 0.112 Uiso 1 1 calc R . .
H19E H 0.7460 0.3395 0.1684 0.112 Uiso 1 1 calc R . .
H19F H 0.7740 0.4306 0.2170 0.112 Uiso 1 1 calc R . .
C20A C 0.71232(18) 0.3615(3) 0.07626(8) 0.0501(5) Uani 1 1 d . . .
H20D H 0.6935 0.2835 0.1009 0.075 Uiso 1 1 calc R . .
H20E H 0.7923 0.3665 0.0776 0.075 Uiso 1 1 calc R . .
H20F H 0.6799 0.3041 0.0480 0.075 Uiso 1 1 calc R . .
C21A C 0.4038(3) 1.0227(6) 0.18623(12) 0.0940(11) Uani 1 1 d . . .
H21D H 0.3357 0.9991 0.1661 0.141 Uiso 1 1 calc R . .
H21E H 0.4509 1.1093 0.1719 0.141 Uiso 1 1 calc R . .
H21F H 0.3865 1.0815 0.2137 0.141 Uiso 1 1 calc R . .
C22A C 0.4632(2) 0.8337(5) 0.19709(9) 0.0742(8) Uani 1 1 d . . .
O7B O 0.8283(7) 0.7501(14) -0.1304(2) 0.083(2) Uani 0.38 1 d PD D 2
C23B C 0.9240(12) 0.761(3) -0.1564(5) 0.149(6) Uani 0.38 1 d PD D 2
H23G H 0.9227 0.8867 -0.1715 0.178 Uiso 0.38 1 calc PR D 2
H23H H 0.9930 0.7527 -0.1354 0.178 Uiso 0.38 1 calc PR D 2
C24B C 0.9241(15) 0.608(3) -0.1900(5) 0.174(7) Uani 0.38 1 d PD D 2
H24J H 0.9224 0.4820 -0.1756 0.261 Uiso 0.38 1 calc PR D 2
H24K H 0.9905 0.6179 -0.2042 0.261 Uiso 0.38 1 calc PR D 2
H24L H 0.8593 0.6213 -0.2126 0.261 Uiso 0.38 1 calc PR D 2
O7A O 0.7819(4) 0.8220(9) -0.13503(15) 0.0808(15) Uani 0.62 1 d PD D 1
C23A C 0.8543(6) 0.8555(12) -0.16916(16) 0.096(2) Uani 0.62 1 d PD D 1
H23E H 0.8306 0.7747 -0.1956 0.115 Uiso 0.62 1 calc PR D 1
H23F H 0.9308 0.8207 -0.1572 0.115 Uiso 0.62 1 calc PR D 1
C24A C 0.8485(9) 1.0651(15) -0.1822(3) 0.174(4) Uani 0.62 1 d PD D 1
H24G H 0.7755 1.0939 -0.1981 0.261 Uiso 0.62 1 calc PR D 1
H24H H 0.9041 1.0925 -0.2015 0.261 Uiso 0.62 1 calc PR D 1
H24I H 0.8622 1.1447 -0.1554 0.261 Uiso 0.62 1 calc PR D 1
O1 O 0.2791(2) 0.2224(4) 0.28145(9) 0.1085(9) Uani 1 1 d . . .
O2 O 0.43159(14) 0.1299(3) 0.32692(6) 0.0674(5) Uani 1 1 d . . .
O3 O 0.93404(11) 0.0666(3) 0.43548(5) 0.0521(4) Uani 1 1 d D . .
H3O H 0.955(2) -0.024(3) 0.4549(8) 0.078 Uiso 1 1 d D . .
O4 O 0.50614(12) 0.2949(3) 0.51006(5) 0.0572(4) Uani 1 1 d . . .
O5 O 0.96010(11) 0.2956(3) 0.50757(6) 0.0547(4) Uani 1 1 d D . .
H5O H 0.977(3) 0.254(5) 0.4826(6) 0.082 Uiso 1 1 d D . .
O6 O 0.79473(13) -0.1541(3) 0.50595(6) 0.0562(4) Uani 1 1 d . . .
O1A O 0.4487(3) 0.7266(5) 0.22697(9) 0.1286(12) Uani 1 1 d . . .
O2A O 0.53553(15) 0.7952(3) 0.16852(6) 0.0687(5) Uani 1 1 d . . .
O3A O 0.97627(11) 0.8586(3) 0.06467(5) 0.0507(4) Uani 1 1 d D . .
H3AO H 0.978(2) 0.948(3) 0.0450(8) 0.076 Uiso 1 1 d D . .
O4A O 0.49953(12) 0.6217(3) -0.01191(5) 0.0573(4) Uani 1 1 d . . .
O5A O 0.95608(12) 0.6264(3) -0.00692(6) 0.0546(4) Uani 1 1 d D . .
H5AO H 0.989(2) 0.683(4) 0.0171(7) 0.082 Uiso 1 1 d D . .
O6A O 0.78894(14) 1.0742(2) -0.00778(6) 0.0561(4) Uani 1 1 d . . .

loop_
_atom_site_aniso_label
_atom_site_aniso_U_11
_atom_site_aniso_U_22
_atom_site_aniso_U_33
_atom_site_aniso_U_23
_atom_site_aniso_U_13
_atom_site_aniso_U_12
C1 0.0406(11) 0.0573(16) 0.0603(13) 0.0018(11) 0.0049(9) 0.0066(10)
C2 0.0458(12) 0.0678(18) 0.0731(16) 0.0066(13) -0.0048(11) 0.0124(12)
C3 0.0563(13) 0.0730(19) 0.0534(13) 0.0108(12) -0.0068(10) 0.0046(13)
C4 0.0519(12) 0.0788(19) 0.0464(11) 0.0064(12) 0.0034(9) 0.0072(12)
C5 0.0419(10) 0.0459(13) 0.0434(10) 0.0029(9) 0.0048(8) 0.0023(9)
C6 0.0405(10) 0.0548(15) 0.0458(11) 0.0020(10) 0.0105(8) 0.0045(9)
C7 0.0324(9) 0.0405(13) 0.0512(11) -0.0005(9) 0.0065(8) 0.0025(8)
C8 0.0331(9) 0.0313(12) 0.0439(10) 0.0009(8) 0.0049(7) -0.0019(8)
C9 0.0320(9) 0.0325(11) 0.0468(10) 0.0009(8) 0.0059(7) -0.0036(8)
C10 0.0355(9) 0.0399(13) 0.0480(11) 0.0026(9) 0.0054(8) 0.0035(8)
C11 0.0394(11) 0.0381(13) 0.0512(11) 0.0070(9) 0.0134(8) 0.0013(9)
C12 0.0506(12) 0.0473(14) 0.0494(11) -0.0039(10) 0.0125(9) 0.0022(10)
C13 0.0426(10) 0.0518(15) 0.0485(11) -0.0116(10) 0.0031(8) -0.0047(10)
C14 0.0345(9) 0.0398(13) 0.0527(11) -0.0017(9) 0.0066(8) -0.0048(9)
C15 0.0324(9) 0.0384(15) 0.0528(12) 0.0046(9) 0.0038(8) -0.0033(8)
C16 0.0471(11) 0.0577(16) 0.0437(11) 0.0049(10) 0.0072(9) 0.0021(10)
C17 0.0708(16) 0.087(2) 0.0523(13) 0.0029(13) -0.0026(11) 0.0142(14)
C18 0.0733(17) 0.114(3) 0.0481(13) -0.0100(15) 0.0003(12) 0.0090(17)
C19 0.0712(16) 0.095(2) 0.0597(15) 0.0288(15) 0.0045(12) -0.0035(15)
C20 0.0504(12) 0.0418(14) 0.0606(13) 0.0068(10) 0.0059(10) 0.0033(10)
C21 0.079(2) 0.106(3) 0.100(2) 0.002(2) -0.0019(17) -0.0216(19)
C22 0.0548(14) 0.103(3) 0.0592(14) 0.0024(16) -0.0043(12) -0.0011(16)
O7' 0.108(5) 0.114(8) 0.057(4) 0.003(4) -0.014(3) 0.028(5)
C23' 0.120(8) 0.157(12) 0.063(5) -0.028(6) -0.050(5) 0.052(8)
C24' 0.196(16) 0.24(2) 0.185(14) -0.003(16) -0.019(12) 0.017(16)
C23 0.170(11) 0.210(17) 0.133(9) -0.035(11) 0.036(8) 0.009(12)
C24 0.196(13) 0.244(19) 0.185(14) -0.003(13) -0.019(10) 0.017(13)
O7 0.096(4) 0.103(6) 0.039(2) 0.018(3) -0.005(2) 0.033(4)
C1A 0.0419(11) 0.0569(16) 0.0591(13) 0.0009(11) 0.0162(9) -0.0057(10)
C2A 0.0527(13) 0.0660(17) 0.0719(15) 0.0063(13) 0.0272(11) -0.0068(12)
C3A 0.0656(14) 0.0619(17) 0.0539(12) 0.0129(11) 0.0257(11) 0.0023(12)
C4A 0.0574(12) 0.0619(17) 0.0455(11) 0.0050(10) 0.0133(9) -0.0037(11)
C5A 0.0455(11) 0.0427(13) 0.0433(10) 0.0029(9) 0.0092(8) 0.0004(9)
C6A 0.0417(10) 0.0518(14) 0.0433(11) 0.0001(9) 0.0037(8) -0.0040(9)
C7A 0.0371(9) 0.0373(12) 0.0481(10) -0.0010(9) 0.0093(8) -0.0011(8)
C8A 0.0324(9) 0.0324(12) 0.0437(10) 0.0013(8) 0.0080(7) 0.0008(8)
C9A 0.0326(9) 0.0324(12) 0.0495(11) 0.0001(9) 0.0091(8) 0.0033(8)
C10A 0.0369(10) 0.0357(12) 0.0497(11) 0.0024(9) 0.0107(8) -0.0002(8)
C11A 0.0377(11) 0.0363(13) 0.0504(11) 0.0061(9) 0.0024(8) -0.0022(9)
C12A 0.0474(11) 0.0453(14) 0.0512(11) -0.0036(10) 0.0016(9) -0.0033(10)
C13A 0.0454(11) 0.0484(14) 0.0458(11) -0.0093(10) 0.0116(8) 0.0022(10)
C14A 0.0346(9) 0.0375(12) 0.0511(11) -0.0010(9) 0.0113(8) 0.0042(8)
C15A 0.0328(9) 0.0409(15) 0.0512(11) 0.0043(9) 0.0122(8) 0.0045(8)
C16A 0.0435(11) 0.0563(15) 0.0454(11) 0.0038(10) 0.0050(9) -0.0038(10)
C17A 0.0784(16) 0.080(2) 0.0482(13) 0.0017(12) 0.0182(11) -0.0182(14)
C18A 0.0903(19) 0.113(3) 0.0462(13) -0.0111(15) 0.0200(13) -0.0216(19)
C19A 0.0693(16) 0.099(2) 0.0574(14) 0.0269(15) 0.0124(12) 0.0080(15)
C20A 0.0542(12) 0.0407(13) 0.0572(12) 0.0048(10) 0.0139(10) -0.0008(10)
C21A 0.101(2) 0.099(3) 0.089(2) 0.0086(18) 0.0387(18) 0.032(2)
C22A 0.0710(16) 0.104(2) 0.0524(13) 0.0049(15) 0.0255(12) 0.0138(16)
O7B 0.091(6) 0.111(7) 0.053(3) -0.014(4) 0.028(4) -0.026(5)
C23B 0.151(13) 0.160(17) 0.139(12) 0.020(12) 0.039(11) -0.051(12)
C24B 0.169(14) 0.21(2) 0.145(13) 0.027(14) 0.035(11) -0.005(14)
O7A 0.075(3) 0.121(4) 0.0477(18) 0.001(2) 0.0134(18) -0.015(3)
C23A 0.109(5) 0.133(6) 0.046(3) -0.001(3) 0.012(3) -0.027(4)
C24A 0.169(9) 0.211(14) 0.145(8) 0.027(8) 0.035(6) -0.005(8)
O1 0.0739(13) 0.125(2) 0.1127(18) 0.0238(17) -0.0334(13) -0.0014(14)
O2 0.0599(10) 0.0738(14) 0.0629(10) 0.0048(9) -0.0112(8) 0.0004(9)
O3 0.0372(7) 0.0625(11) 0.0575(9) 0.0063(7) 0.0099(6) 0.0134(7)
O4 0.0420(8) 0.0648(12) 0.0694(10) 0.0003(8) 0.0232(7) -0.0031(7)
O5 0.0331(7) 0.0622(11) 0.0686(9) -0.0113(8) 0.0060(6) -0.0085(7)
O6 0.0619(9) 0.0373(12) 0.0671(10) 0.0070(7) 0.0013(7) -0.0042(7)
O1A 0.145(2) 0.154(3) 0.1072(17) 0.0570(19) 0.0867(17) 0.061(2)
O2A 0.0767(11) 0.0732(13) 0.0638(10) 0.0090(9) 0.0362(8) 0.0125(9)
O3A 0.0374(7) 0.0607(11) 0.0542(8) 0.0042(7) 0.0066(6) -0.0120(7)
O4A 0.0335(7) 0.0646(12) 0.0712(10) -0.0004(8) -0.0023(7) 0.0012(7)
O5A 0.0352(7) 0.0645(12) 0.0664(10) -0.0127(8) 0.0146(6) 0.0041(7)
O6A 0.0661(10) 0.0378(11) 0.0671(10) 0.0077(7) 0.0188(7) 0.0048(7)

loop_
_atom_type_symbol
_atom_type_description
_atom_type_scat_dispersion_real
_atom_type_scat_dispersion_imag
_atom_type_scat_source
C C 0.0181 0.0091 'International Tables Vol C Tables 4.2.6.8 and 6.1.1.4'
H H 0.0000 0.0000 'International Tables Vol C Tables 4.2.6.8 and 6.1.1.4'
O O 0.0492 0.0322 'International Tables Vol C Tables 4.2.6.8 and 6.1.1.4'

loop_
_geom_angle_atom_site_label_1
_geom_angle_atom_site_label_2
_geom_angle_atom_site_label_3
_geom_angle
C2 C1 C10 112.91(19)
C2 C1 H1A 109.0
C10 C1 H1A 109.0
C2 C1 H1B 109.0
C10 C1 H1B 109.0
H1A C1 H1B 107.8
C3 C2 C1 111.4(2)
C3 C2 H2A 109.3
C1 C2 H2A 109.3
C3 C2 H2B 109.3
C1 C2 H2B 109.3
H2A C2 H2B 108.0
O2 C3 C2 107.7(2)
O2 C3 C4 107.5(2)
C2 C3 C4 114.2(2)
O2 C3 H3 109.1
C2 C3 H3 109.1
C4 C3 H3 109.1
C3 C4 C19 108.0(2)
C3 C4 C18 109.1(2)
C19 C4 C18 106.9(2)
C3 C4 C5 109.78(18)
C19 C4 C5 113.9(2)
C18 C4 C5 109.0(2)
C6 C5 C10 109.96(16)
C6 C5 C4 114.21(17)
C10 C5 C4 116.21(18)
C6 C5 H5 105.1
C10 C5 H5 105.1
C4 C5 H5 105.1
C7 C6 C5 110.46(16)
C7 C6 H6A 109.6
C5 C6 H6A 109.6
C7 C6 H6B 109.6
C5 C6 H6B 109.6
H6A C6 H6B 108.1
O3 C7 C6 107.30(16)
O3 C7 C8 112.43(15)
C6 C7 C8 114.01(17)
O3 C7 H7 107.6
C6 C7 H7 107.6
C8 C7 H7 107.6
C7 C8 C15 110.02(17)
C7 C8 C14 119.18(16)
C15 C8 C14 98.76(15)
C7 C8 C9 109.68(15)
C15 C8 C9 106.84(15)
C14 C8 C9 111.26(16)
C11 C9 C8 112.68(16)
C11 C9 C10 111.61(16)
C8 C9 C10 115.02(15)
C11 C9 H9 105.5
C8 C9 H9 105.5
C10 C9 H9 105.5
C20 C10 C1 108.61(17)
C20 C10 C5 114.75(18)
C1 C10 C5 107.52(16)
C20 C10 C9 111.78(16)
C1 C10 C9 108.33(16)
C5 C10 C9 105.59(16)
O4 C11 C12 120.64(19)
O4 C11 C9 120.25(19)
C12 C11 C9 119.11(16)
C11 C12 C13 111.66(18)
C11 C12 H12A 109.3
C13 C12 H12A 109.3
C11 C12 H12B 109.3
C13 C12 H12B 109.3
H12A C12 H12B 107.9
C14 C13 C12 109.25(17)
C14 C13 C16 104.05(18)
C12 C13 C16 110.67(19)
C14 C13 H13 110.9
C12 C13 H13 110.9
C16 C13 H13 110.9
O5 C14 C13 107.00(16)
O5 C14 C8 111.16(17)
C13 C14 C8 102.41(16)
O5 C14 H14 111.9
C13 C14 H14 111.9
C8 C14 H14 111.9
O6 C15 C16 125.5(2)
O6 C15 C8 125.3(2)
C16 C15 C8 109.19(18)
C17 C16 C15 110.9(2)
C17 C16 C13 117.1(2)
C15 C16 C13 103.49(17)
C17 C16 H16 108.3
C15 C16 H16 108.3
C13 C16 H16 108.3
O7 C17 O7' 24.7(5)
O7 C17 C16 109.6(4)
O7' C17 C16 103.8(4)
O7 C17 H17A 109.7
O7' C17 H17A 132.4
C16 C17 H17A 109.7
O7 C17 H17B 109.7
O7' C17 H17B 90.4
C16 C17 H17B 109.7
H17A C17 H17B 108.2
O7 C17 H17C 86.5
O7' C17 H17C 110.8
C16 C17 H17C 111.0
H17A C17 H17C 25.0
H17B C17 H17C 127.1
O7 C17 H17D 126.6
O7' C17 H17D 111.2
C16 C17 H17D 111.0
H17A C17 H17D 87.2
H17B C17 H17D 22.6
H17C C17 H17D 109.0
C4 C18 H18A 109.5
C4 C18 H18B 109.5
H18A C18 H18B 109.5
C4 C18 H18C 109.5
H18A C18 H18C 109.5
H18B C18 H18C 109.5
C4 C19 H19A 109.5
C4 C19 H19B 109.5
H19A C19 H19B 109.5
C4 C19 H19C 109.5
H19A C19 H19C 109.5
H19B C19 H19C 109.5
C10 C20 H20A 109.5
C10 C20 H20B 109.5
H20A C20 H20B 109.5
C10 C20 H20C 109.5
H20A C20 H20C 109.5
H20B C20 H20C 109.5
C22 C21 H21A 109.5
C22 C21 H21B 109.5
H21A C21 H21B 109.5
C22 C21 H21C 109.5
H21A C21 H21C 109.5
H21B C21 H21C 109.5
O1 C22 O2 122.8(3)
O1 C22 C21 124.9(3)
O2 C22 C21 112.3(3)
C17 O7' C23' 109.5(8)
O7' C23' C24' 104.7(9)
O7' C23' H23C 110.8
C24' C23' H23C 110.8
O7' C23' H23D 110.8
C24' C23' H23D 110.8
H23C C23' H23D 108.9
C23' C24' H24D 109.5
C23' C24' H24E 109.5
H24D C24' H24E 109.5
C23' C24' H24F 109.5
H24D C24' H24F 109.5
H24E C24' H24F 109.5
C24 C23 O7 104.5(9)
C24 C23 H23A 110.8
O7 C23 H23A 110.8
C24 C23 H23B 110.8
O7 C23 H23B 110.8
H23A C23 H23B 108.9
C17 O7 C23 109.6(7)
C2A C1A C10A 112.53(18)
C2A C1A H1A1 109.1
C10A C1A H1A1 109.1
C2A C1A H1A2 109.1
C10A C1A H1A2 109.1
H1A1 C1A H1A2 107.8
C1A C2A C3A 111.2(2)
C1A C2A H2A1 109.4
C3A C2A H2A1 109.4
C1A C2A H2A2 109.4
C3A C2A H2A2 109.4
H2A1 C2A H2A2 108.0
O2A C3A C2A 106.9(2)
O2A C3A C4A 109.1(2)
C2A C3A C4A 114.16(19)
O2A C3A H3A 108.8
C2A C3A H3A 108.8
C4A C3A H3A 108.8
C19A C4A C3A 108.3(2)
C19A C4A C18A 108.1(2)
C3A C4A C18A 108.6(2)
C19A C4A C5A 113.9(2)
C3A C4A C5A 109.43(18)
C18A C4A C5A 108.5(2)
C6A C5A C10A 109.98(16)
C6A C5A C4A 114.05(17)
C10A C5A C4A 116.90(18)
C6A C5A H5A 104.9
C10A C5A H5A 104.9
C4A C5A H5A 104.9
C7A C6A C5A 111.01(16)
C7A C6A H6A1 109.4
C5A C6A H6A1 109.4
C7A C6A H6A2 109.4
C5A C6A H6A2 109.4
H6A1 C6A H6A2 108.0
O3A C7A C6A 107.34(15)
O3A C7A C8A 112.12(15)
C6A C7A C8A 114.42(17)
O3A C7A H7A 107.6
C6A C7A H7A 107.6
C8A C7A H7A 107.6
C15A C8A C7A 109.94(17)
C15A C8A C14A 98.70(15)
C7A C8A C14A 119.71(15)
C15A C8A C9A 107.07(15)
C7A C8A C9A 109.57(15)
C14A C8A C9A 110.76(16)
C11A C9A C8A 112.72(15)
C11A C9A C10A 112.08(16)
C8A C9A C10A 115.07(14)
C11A C9A H9A 105.3
C8A C9A H9A 105.3
C10A C9A H9A 105.3
C1A C10A C20A 108.31(17)
C1A C10A C5A 108.31(17)
C20A C10A C5A 114.48(17)
C1A C10A C9A 108.44(16)
C20A C10A C9A 111.68(16)
C5A C10A C9A 105.43(16)
O4A C11A C12A 121.09(19)
O4A C11A C9A 119.88(19)
C12A C11A C9A 119.00(16)
C11A C12A C13A 111.89(18)
C11A C12A H12C 109.2
C13A C12A H12C 109.2
C11A C12A H12D 109.2
C13A C12A H12D 109.2
H12C C12A H12D 107.9
C14A C13A C16A 104.21(17)
C14A C13A C12A 108.75(17)
C16A C13A C12A 110.68(18)
C14A C13A H13A 111.0
C16A C13A H13A 111.0
C12A C13A H13A 111.0
O5A C14A C13A 106.79(16)
O5A C14A C8A 110.86(17)
C13A C14A C8A 102.39(16)
O5A C14A H14A 112.1
C13A C14A H14A 112.1
C8A C14A H14A 112.1
O6A C15A C16A 125.0(2)
O6A C15A C8A 125.2(2)
C16A C15A C8A 109.72(19)
C15A C16A C17A 111.66(19)
C15A C16A C13A 103.28(17)
C17A C16A C13A 116.8(2)
C15A C16A H16A 108.3
C17A C16A H16A 108.3
C13A C16A H16A 108.3
O7A C17A O7B 30.2(3)
O7A C17A C16A 105.1(3)
O7B C17A C16A 110.1(4)
O7A C17A H17G 84.4
O7B C17A H17G 109.6
C16A C17A H17G 109.6
O7A C17A H17H 135.7
O7B C17A H17H 109.6
C16A C17A H17H 109.6
H17G C17A H17H 108.1
O7A C17A H17E 110.3
O7B C17A H17E 130.0
C16A C17A H17E 110.5
H17G C17A H17E 27.8
H17H C17A H17E 82.3
O7A C17A H17F 111.3
O7B C17A H17F 82.1
C16A C17A H17F 110.7
H17G C17A H17F 130.2
H17H C17A H17F 29.7
H17E C17A H17F 108.8
C4A C18A H18D 109.5
C4A C18A H18E 109.5
H18D C18A H18E 109.5
C4A C18A H18F 109.5
H18D C18A H18F 109.5
H18E C18A H18F 109.5
C4A C19A H19D 109.5
C4A C19A H19E 109.5
H19D C19A H19E 109.5
C4A C19A H19F 109.5
H19D C19A H19F 109.5
H19E C19A H19F 109.5
C10A C20A H20D 109.5
C10A C20A H20E 109.5
H20D C20A H20E 109.5
C10A C20A H20F 109.5
H20D C20A H20F 109.5
H20E C20A H20F 109.5
C22A C21A H21D 109.5
C22A C21A H21E 109.5
H21D C21A H21E 109.5
C22A C21A H21F 109.5
H21D C21A H21F 109.5
H21E C21A H21F 109.5
O1A C22A O2A 122.6(3)
O1A C22A C21A 125.5(3)
O2A C22A C21A 111.9(3)
C17A O7B C23B 115.6(8)
C24B C23B O7B 113.8(10)
C24B C23B H23G 108.8
O7B C23B H23G 108.8
C24B C23B H23H 108.8
O7B C23B H23H 108.8
H23G C23B H23H 107.7
C23B C24B H24J 109.5
C23B C24B H24K 109.5
H24J C24B H24K 109.5
C23B C24B H24L 109.5
H24J C24B H24L 109.5
H24K C24B H24L 109.5
C17A O7A C23A 111.2(4)
O7A C23A C24A 109.0(7)
O7A C23A H23E 109.9
C24A C23A H23E 109.9
O7A C23A H23F 109.9
C24A C23A H23F 109.9
H23E C23A H23F 108.3
C22 O2 C3 118.1(2)
C7 O3 H3O 110(2)
C14 O5 H5O 106(2)
C22A O2A C3A 118.2(2)
C7A O3A H3AO 104(2)
C14A O5A H5AO 108(2)

loop_
_geom_bond_atom_site_label_1
_geom_bond_atom_site_label_2
_geom_bond_distance
C1 C2 1.523(3)
C1 C10 1.541(3)
C1 H1A 0.9700
C1 H1B 0.9700
C2 C3 1.516(4)
C2 H2A 0.9700
C2 H2B 0.9700
C3 O2 1.457(4)
C3 C4 1.529(3)
C3 H3 0.9800
C4 C19 1.534(4)
C4 C18 1.534(4)
C4 C5 1.564(3)
C5 C6 1.528(3)
C5 C10 1.561(3)
C5 H5 0.9800
C6 C7 1.506(3)
C6 H6A 0.9700
C6 H6B 0.9700
C7 O3 1.439(2)
C7 C8 1.530(3)
C7 H7 0.9800
C8 C15 1.540(3)
C8 C14 1.541(3)
C8 C9 1.570(2)
C9 C11 1.536(3)
C9 C10 1.585(3)
C9 H9 0.9800
C10 C20 1.531(3)
C11 O4 1.207(2)
C11 C12 1.510(3)
C12 C13 1.529(3)
C12 H12A 0.9700
C12 H12B 0.9700
C13 C14 1.526(3)
C13 C16 1.530(4)
C13 H13 0.9800
C14 O5 1.430(2)
C14 H14 0.9800
C15 O6 1.200(3)
C15 C16 1.524(3)
C16 C17 1.518(3)
C16 H16 0.9800
C17 O7 1.415(7)
C17 O7' 1.443(8)
C17 H17A 0.9700
C17 H17B 0.9700
C17 H17C 0.9700
C17 H17D 0.9700
C18 H18A 0.9600
C18 H18B 0.9600
C18 H18C 0.9600
C19 H19A 0.9600
C19 H19B 0.9600
C19 H19C 0.9600
C20 H20A 0.9600
C20 H20B 0.9600
C20 H20C 0.9600
C21 C22 1.487(5)
C21 H21A 0.9600
C21 H21B 0.9600
C21 H21C 0.9600
C22 O1 1.188(4)
C22 O2 1.334(3)
O7' C23' 1.457(8)
C23' C24' 1.492(10)
C23' H23C 0.9700
C23' H23D 0.9700
C24' H24D 0.9600
C24' H24E 0.9600
C24' H24F 0.9600
C23 C24 1.458(9)
C23 O7 1.494(9)
C23 H23A 0.9700
C23 H23B 0.9700
C24 H24A 0.9600
C24 H24B 0.9600
C24 H24C 0.9600
C1A C2A 1.522(3)
C1A C10A 1.537(3)
C1A H1A1 0.9700
C1A H1A2 0.9700
C2A C3A 1.526(4)
C2A H2A1 0.9700
C2A H2A2 0.9700
C3A O2A 1.453(3)
C3A C4A 1.531(3)
C3A H3A 0.9800
C4A C19A 1.529(4)
C4A C18A 1.545(4)
C4A C5A 1.569(3)
C5A C6A 1.527(3)
C5A C10A 1.557(3)
C5A H5A 0.9800
C6A C7A 1.504(3)
C6A H6A1 0.9700
C6A H6A2 0.9700
C7A O3A 1.437(2)
C7A C8A 1.534(3)
C7A H7A 0.9800
C8A C15A 1.533(3)
C8A C14A 1.543(3)
C8A C9A 1.575(2)
C9A C11A 1.537(3)
C9A C10A 1.582(3)
C9A H9A 0.9800
C10A C20A 1.542(3)
C11A O4A 1.210(2)
C11A C12A 1.501(3)
C12A C13A 1.536(3)
C12A H12C 0.9700
C12A H12D 0.9700
C13A C14A 1.525(3)
C13A C16A 1.531(4)
C13A H13A 0.9800
C14A O5A 1.434(2)
C14A H14A 0.9800
C15A O6A 1.211(3)
C15A C16A 1.518(3)
C16A C17A 1.526(3)
C16A H16A 0.9800
C17A O7A 1.421(5)
C17A O7B 1.429(7)
C17A H17G 0.9700
C17A H17H 0.9700
C17A H17E 0.9700
C17A H17F 0.9700
C18A H18D 0.9600
C18A H18E 0.9600
C18A H18F 0.9600
C19A H19D 0.9600
C19A H19E 0.9600
C19A H19F 0.9600
C20A H20D 0.9600
C20A H20E 0.9600
C20A H20F 0.9600
C21A C22A 1.488(5)
C21A H21D 0.9600
C21A H21E 0.9600
C21A H21F 0.9600
C22A O1A 1.183(4)
C22A O2A 1.327(3)
O7B C23B 1.477(9)
C23B C24B 1.446(10)
C23B H23G 0.9700
C23B H23H 0.9700
C24B H24J 0.9600
C24B H24K 0.9600
C24B H24L 0.9600
O7A C23A 1.448(6)
C23A C24A 1.481(8)
C23A H23E 0.9700
C23A H23F 0.9700
C24A H24G 0.9600
C24A H24H 0.9600
C24A H24I 0.9600
O3 H3O 0.859(10)
O5 H5O 0.850(10)
O3A H3AO 0.847(10)
O5A H5AO 0.860(10)

loop_
_geom_hbond_atom_site_label_D
_geom_hbond_atom_site_label_H
_geom_hbond_atom_site_label_A
_geom_hbond_distance_DH
_geom_hbond_distance_HA
_geom_hbond_distance_DA
_geom_hbond_angle_DHA
_geom_hbond_site_symmetry_A
O3 H3O O5 0.859(10) 1.871(14) 2.705(2) 163(3) 2_746
O5 H5O O3 0.850(10) 1.91(2) 2.636(2) 142(3) .
O3A H3AO O5A 0.847(10) 1.913(15) 2.712(2) 157(3) 2_755
O5A H5AO O3A 0.860(10) 1.88(2) 2.638(2) 146(3) .

loop_
_geom_torsion_atom_site_label_1
_geom_torsion_atom_site_label_2
_geom_torsion_atom_site_label_3
_geom_torsion_atom_site_label_4
_geom_torsion
C10 C1 C2 C3 58.4(3)
C1 C2 C3 O2 64.5(2)
C1 C2 C3 C4 -54.8(3)
O2 C3 C4 C19 164.9(2)
C2 C3 C4 C19 -75.8(3)
O2 C3 C4 C18 49.0(3)
C2 C3 C4 C18 168.4(2)
O2 C3 C4 C5 -70.4(3)
C2 C3 C4 C5 49.0(3)
C3 C4 C5 C6 -178.7(2)
C19 C4 C5 C6 -57.5(3)
C18 C4 C5 C6 61.8(3)
C3 C4 C5 C10 -49.1(3)
C19 C4 C5 C10 72.2(3)
C18 C4 C5 C10 -168.5(2)
C10 C5 C6 C7 64.3(2)
C4 C5 C6 C7 -163.0(2)
C5 C6 C7 O3 176.89(17)
C5 C6 C7 C8 -57.9(2)
O3 C7 C8 C15 -71.1(2)
C6 C7 C8 C15 166.44(16)
O3 C7 C8 C14 41.8(3)
C6 C7 C8 C14 -80.7(2)
O3 C7 C8 C9 171.61(16)
C6 C7 C8 C9 49.2(2)
C7 C8 C9 C11 -178.89(17)
C15 C8 C9 C11 61.9(2)
C14 C8 C9 C11 -44.9(2)
C7 C8 C9 C10 -49.4(2)
C15 C8 C9 C10 -168.64(17)
C14 C8 C9 C10 84.6(2)
C2 C1 C10 C20 69.4(3)
C2 C1 C10 C5 -55.3(3)
C2 C1 C10 C9 -169.0(2)
C6 C5 C10 C20 62.6(2)
C4 C5 C10 C20 -69.1(2)
C6 C5 C10 C1 -176.45(17)
C4 C5 C10 C1 51.9(3)
C6 C5 C10 C9 -60.9(2)
C4 C5 C10 C9 167.37(18)
C11 C9 C10 C20 59.8(2)
C8 C9 C10 C20 -70.2(2)
C11 C9 C10 C1 -59.8(2)
C8 C9 C10 C1 170.15(17)
C11 C9 C10 C5 -174.79(16)
C8 C9 C10 C5 55.2(2)
C8 C9 C11 O4 -151.7(2)
C10 C9 C11 O4 77.1(2)
C8 C9 C11 C12 27.6(3)
C10 C9 C11 C12 -103.6(2)
O4 C11 C12 C13 145.6(2)
C9 C11 C12 C13 -33.7(3)
C11 C12 C13 C14 57.7(2)
C11 C12 C13 C16 -56.3(2)
C12 C13 C14 O5 169.10(18)
C16 C13 C14 O5 -72.7(2)
C12 C13 C14 C8 -73.9(2)
C16 C13 C14 C8 44.31(19)
C7 C8 C14 O5 -49.8(2)
C15 C8 C14 O5 69.02(19)
C9 C8 C14 O5 -178.98(16)
C7 C8 C14 C13 -163.81(18)
C15 C8 C14 C13 -44.94(18)
C9 C8 C14 C13 67.1(2)
C7 C8 C15 O6 -21.4(3)
C14 C8 C15 O6 -146.9(2)
C9 C8 C15 O6 97.6(2)
C7 C8 C15 C16 156.29(16)
C14 C8 C15 C16 30.75(19)
C9 C8 C15 C16 -84.71(18)
O6 C15 C16 C17 46.6(3)
C8 C15 C16 C17 -131.1(2)
O6 C15 C16 C13 172.92(19)
C8 C15 C16 C13 -4.7(2)
C14 C13 C16 C17 98.3(2)
C12 C13 C16 C17 -144.5(2)
C14 C13 C16 C15 -24.0(2)
C12 C13 C16 C15 93.19(19)
C15 C16 C17 O7 -158.9(4)
C13 C16 C17 O7 82.7(5)
C15 C16 C17 O7' 176.0(5)
C13 C16 C17 O7' 57.6(5)
O7 C17 O7' C23' 73.0(17)
C16 C17 O7' C23' -179.9(8)
C17 O7' C23' C24' 145.7(11)
O7' C17 O7 C23 -112(2)
C16 C17 O7 C23 168.0(8)
C24 C23 O7 C17 164.9(11)
C10A C1A C2A C3A 58.9(3)
C1A C2A C3A O2A 64.9(2)
C1A C2A C3A C4A -55.9(3)
O2A C3A C4A C19A 164.5(2)
C2A C3A C4A C19A -76.0(3)
O2A C3A C4A C18A 47.4(3)
C2A C3A C4A C18A 166.9(2)
O2A C3A C4A C5A -70.9(3)
C2A C3A C4A C5A 48.7(3)
C19A C4A C5A C6A -56.5(3)
C3A C4A C5A C6A -177.8(2)
C18A C4A C5A C6A 63.9(3)
C19A C4A C5A C10A 73.8(3)
C3A C4A C5A C10A -47.5(3)
C18A C4A C5A C10A -165.8(2)
C10A C5A C6A C7A 63.8(2)
C4A C5A C6A C7A -162.6(2)
C5A C6A C7A O3A 178.50(17)
C5A C6A C7A C8A -56.4(2)
O3A C7A C8A C15A -72.4(2)
C6A C7A C8A C15A 165.08(16)
O3A C7A C8A C14A 40.7(3)
C6A C7A C8A C14A -81.8(2)
O3A C7A C8A C9A 170.21(16)
C6A C7A C8A C9A 47.7(2)
C15A C8A C9A C11A 61.4(2)
C7A C8A C9A C11A -179.37(17)
C14A C8A C9A C11A -45.2(2)
C15A C8A C9A C10A -168.33(17)
C7A C8A C9A C10A -49.1(2)
C14A C8A C9A C10A 85.1(2)
C2A C1A C10A C20A 69.9(3)
C2A C1A C10A C5A -54.8(3)
C2A C1A C10A C9A -168.7(2)
C6A C5A C10A C1A -177.40(18)
C4A C5A C10A C1A 50.5(2)
C6A C5A C10A C20A 61.7(2)
C4A C5A C10A C20A -70.5(2)
C6A C5A C10A C9A -61.5(2)
C4A C5A C10A C9A 166.39(18)
C11A C9A C10A C1A -57.6(2)
C8A C9A C10A C1A 171.82(17)
C11A C9A C10A C20A 61.6(2)
C8A C9A C10A C20A -68.9(2)
C11A C9A C10A C5A -173.45(16)
C8A C9A C10A C5A 56.0(2)
C8A C9A C11A O4A -150.31(19)
C10A C9A C11A O4A 78.0(2)
C8A C9A C11A C12A 27.9(3)
C10A C9A C11A C12A -103.8(2)
O4A C11A C12A C13A 144.2(2)
C9A C11A C12A C13A -34.0(3)
C11A C12A C13A C14A 58.0(2)
C11A C12A C13A C16A -55.9(2)
C16A C13A C14A O5A -72.8(2)
C12A C13A C14A O5A 169.16(18)
C16A C13A C14A C8A 43.78(19)
C12A C13A C14A C8A -74.3(2)
C15A C8A C14A O5A 69.08(19)
C7A C8A C14A O5A -49.9(2)
C9A C8A C14A O5A -178.85(15)
C15A C8A C14A C13A -44.50(18)
C7A C8A C14A C13A -163.48(17)
C9A C8A C14A C13A 67.56(19)
C7A C8A C15A O6A -21.0(3)
C14A C8A C15A O6A -147.07(19)
C9A C8A C15A O6A 98.0(2)
C7A C8A C15A C16A 156.81(15)
C14A C8A C15A C16A 30.74(19)
C9A C8A C15A C16A -84.23(18)
O6A C15A C16A C17A 46.5(3)
C8A C15A C16A C17A -131.3(2)
O6A C15A C16A C13A 172.83(18)
C8A C15A C16A C13A -5.0(2)
C14A C13A C16A C15A -23.7(2)
C12A C13A C16A C15A 93.08(19)
C14A C13A C16A C17A 99.3(2)
C12A C13A C16A C17A -143.97(19)
C15A C16A C17A O7A -158.3(3)
C13A C16A C17A O7A 83.2(3)
C15A C16A C17A O7B 170.4(4)
C13A C16A C17A O7B 51.9(5)
O7A C17A O7B C23B 115.9(17)
C16A C17A O7B C23B -158.5(10)
C17A O7B C23B C24B 167.7(13)
O7B C17A O7A C23A -65.7(10)
C16A C17A O7A C23A -169.9(5)
C17A O7A C23A C24A -82.9(7)
O1 C22 O2 C3 2.2(4)
C21 C22 O2 C3 -178.6(3)
C2 C3 O2 C22 87.0(3)
C4 C3 O2 C22 -149.5(2)
O1A C22A O2A C3A 5.3(5)
C21A C22A O2A C3A -173.9(3)
C2A C3A O2A C22A 100.3(3)
C4A C3A O2A C22A -135.7(2)
